data_2203387
loop_
_publ_author_name
'Anthony C. Willis'
'Gulliver T. Dalton'
'Mark G. Humphrey'

_publ_section_title Heptacarbonylbis(\m~3~-\h^2^-diphenylacetylene)(\h^5^-pentamethylcyclopentadienyl)triiridiumtungsten
_journal_issue 4
_journal_name_full 'Acta Crystallographica Section E'
_journal_page_first m458
_journal_page_last m459
_journal_paper_doi 10.1107/S1600536804006439
_journal_volume 60
_journal_year 2004
_chemical_formula_iupac '[W Ir3 (C10 H15) (C14 H10)2 (C O)7]'
_chemical_formula_moiety 'C45 H35 Ir3 O7 W1'
_chemical_formula_sum 'C45 H35 Ir3 O7 W'
_chemical_formula_weight 1448.28
_chemical_name_systematic ?
_space_group_IT_number 14
_symmetry_cell_setting monoclinic
_symmetry_space_group_name_Hall '-P 2ybc'
_symmetry_space_group_name_H-M 'P 1 21/c 1'
_atom_sites_solution_hydrogens geom
_atom_sites_solution_primary direct
_cell_angle_alpha 90
_cell_angle_beta 90.7217(6)
_cell_angle_gamma 90
_cell_formula_units_Z 4
_cell_length_a 15.7919(2)
_cell_length_b 14.3952(2)
_cell_length_c 17.9788(2)
_cell_measurement_reflns_used 62525
_cell_measurement_temperature 200
_cell_measurement_theta_max 27
_cell_measurement_theta_min 3
_cell_volume 4086.75(9)
_computing_cell_refinement
;
DENZO and SCALEPACK
;
_computing_data_collection
;
COLLECT (Nonius, 1997)
;
_computing_data_reduction
;
DENZO and SCALEPACK (Otwinowski & Minor, 1997)
;
_computing_molecular_graphics
;
TEXSAN (Molecular Structure Corporation, 1992-1997)
;
_computing_publication_material
;
CRYSTALS
;
_computing_structure_refinement
;
CRYSTALS (Watkin et al., 2001)
;
_computing_structure_solution
;
SIR92 (Altomare et al., 1994)
;
_diffrn_ambient_temperature 200
_diffrn_measured_fraction_theta_full 1.000
_diffrn_measured_fraction_theta_max 1.000
_diffrn_measurement_device_type 'Nonius KappaCCD'
_diffrn_measurement_method '\f and \w'
_diffrn_radiation_monochromator graphite
_diffrn_radiation_type 'Mo K\a'
_diffrn_radiation_wavelength 0.71073
_diffrn_reflns_av_R_equivalents 0.07
_diffrn_reflns_limit_h_max 20
_diffrn_reflns_limit_h_min -20
_diffrn_reflns_limit_k_max 18
_diffrn_reflns_limit_k_min -18
_diffrn_reflns_limit_l_max 21
_diffrn_reflns_limit_l_min -23
_diffrn_reflns_number 85630
_diffrn_reflns_theta_full 27.46
_diffrn_reflns_theta_max 27.46
_diffrn_reflns_theta_min 4.12
_diffrn_standards_number 0
_exptl_absorpt_coefficient_mu 12.594
_exptl_absorpt_correction_T_max 0.410
_exptl_absorpt_correction_T_min 0.179
_exptl_absorpt_correction_type integration
_exptl_absorpt_process_details
;
(Coppens, 1970; Mackay et al., 2000)
;
_exptl_crystal_colour black
_exptl_crystal_density_diffrn 2.354
_exptl_crystal_description needle
_exptl_crystal_F_000 2664.0
_exptl_crystal_size_max 0.22
_exptl_crystal_size_mid 0.10
_exptl_crystal_size_min 0.08
_refine_diff_density_max 1.10
_refine_diff_density_min -1.59
_refine_ls_extinction_method none
_refine_ls_goodness_of_fit_ref 1.0780
_refine_ls_hydrogen_treatment constr
_refine_ls_matrix_type full
_refine_ls_number_parameters 505
_refine_ls_number_reflns 5135
_refine_ls_R_factor_gt 0.0220
_refine_ls_shift/su_max 0.005543
_refine_ls_structure_factor_coef F
_refine_ls_weighting_details
;
Chebychev polynomial with 5 parameters (Carruthers & Watkin, 1979):
0.912, 0.196, 1.01, 0.0217, 0.309
;
_refine_ls_weighting_scheme calc
_refine_ls_wR_factor_ref 0.0246
_reflns_number_gt 5135
_reflns_number_total 9375
_reflns_threshold_expression I>3\s(I)
_cod_data_source_file cf6329.cif
_cod_data_source_block I
_cod_depositor_comments
;
The following automatic conversions were performed:
'_symmetry_cell_setting' value 'Monoclinic' changed to 'monoclinic'
according to '/home/saulius/struct/CIF-dictionaries/cif_core.dic'
dictionary named 'cif_core.dic' version 2.4.1 from 2010-06-29.

Automatic conversion script
Id: cif_fix_enum 1527 2010-12-29 10:47:43Z saulius 

The following automatic conversions were performed:

'_symmetry_cell_setting' value 'Monoclinic' changed to 'monoclinic'
according to /home/saulius/struct/CIF-dictionaries/cif_core.dic
dictionary named 'cif_core.dic' version 2.4.1 from 2010-06-29.

Automatic conversion script
Id: cif_fix_values 1715 2011-07-08 13:25:40Z adriana 
;
_cod_original_sg_symbol_H-M 'P 21/c'
_cod_original_formula_sum 'C45 H35 Ir3 O7 W1'
_cod_database_code 2203387
_cod_database_fobs_code 2203387

loop_
_symmetry_equiv_pos_as_xyz
x,y,z
-x,-y,-z
-x,y+1/2,-z+1/2
x,-y+1/2,z+1/2

loop_
_atom_site_label
_atom_site_fract_x
_atom_site_fract_y
_atom_site_fract_z
_atom_site_U_iso_or_equiv
_atom_site_adp_type
_atom_site_occupancy
_atom_site_type_symbol
Ir1 0.353028(16) 0.486777(19) 0.230850(14) 0.0260 Uani 1.0000 ir
Ir2 0.186575(16) 0.462663(18) 0.202781(13) 0.0237 Uani 1.0000 ir
Ir3 0.254372(16) 0.390067(19) 0.321846(13) 0.0246 Uani 1.0000 ir
W4 0.299360(16) 0.316804(19) 0.181666(14) 0.0249 Uani 1.0000 w
O11 0.5215(4) 0.4223(5) 0.2929(4) 0.0603 Uani 1.0000 o
O12 0.4248(5) 0.6108(5) 0.1120(4) 0.0692 Uani 1.0000 o
O21 0.1687(4) 0.5606(4) 0.0530(3) 0.0593 Uani 1.0000 o
O22 0.0084(3) 0.4782(4) 0.2661(3) 0.0481 Uani 1.0000 o
O31 0.3845(3) 0.3182(4) 0.4354(3) 0.0475 Uani 1.0000 o
O32 0.1027(4) 0.4130(5) 0.4228(3) 0.0599 Uani 1.0000 o
O41 0.4190(4) 0.2140(5) 0.2955(3) 0.0622 Uani 1.0000 o
C1 0.4126(5) 0.2925(6) 0.1002(4) 0.0439 Uani 1.0000 c
C2 0.3815(5) 0.2031(6) 0.1172(4) 0.0424 Uani 1.0000 c
C3 0.2979(5) 0.1948(5) 0.0902(4) 0.0369 Uani 1.0000 c
C4 0.2771(5) 0.2782(5) 0.0541(4) 0.0354 Uani 1.0000 c
C5 0.3473(5) 0.3414(5) 0.0594(3) 0.0367 Uani 1.0000 c
C11 0.4582(5) 0.4489(6) 0.2676(5) 0.0461 Uani 1.0000 c
C12 0.3973(5) 0.5619(6) 0.1556(4) 0.0415 Uani 1.0000 c
C21 0.1748(5) 0.5202(5) 0.1070(4) 0.0378 Uani 1.0000 c
C22 0.0745(5) 0.4760(5) 0.2412(4) 0.0328 Uani 1.0000 c
C31 0.3345(5) 0.3422(5) 0.3938(4) 0.0359 Uani 1.0000 c
C32 0.1608(5) 0.4012(5) 0.3858(4) 0.0387 Uani 1.0000 c
C41 0.3739(5) 0.2535(6) 0.2550(4) 0.0435 Uani 1.0000 c
C50 0.2432(4) 0.5740(5) 0.2618(4) 0.0318 Uani 1.0000 c
C51 0.2296(5) 0.6742(5) 0.2443(4) 0.0358 Uani 1.0000 c
C52 0.2955(5) 0.7385(5) 0.2430(5) 0.0456 Uani 1.0000 c
C53 0.2802(6) 0.8313(6) 0.2275(6) 0.0601 Uani 1.0000 c
C54 0.2008(6) 0.8626(6) 0.2139(6) 0.0581 Uani 1.0000 c
C55 0.1347(6) 0.8004(6) 0.2162(7) 0.0697 Uani 1.0000 c
C56 0.1487(5) 0.7067(6) 0.2301(6) 0.0565 Uani 1.0000 c
C60 0.2797(4) 0.5367(5) 0.3268(4) 0.0331 Uani 1.0000 c
C61 0.3062(5) 0.5867(5) 0.3957(4) 0.0368 Uani 1.0000 c
C62 0.2571(6) 0.6594(7) 0.4217(4) 0.0535 Uani 1.0000 c
C63 0.2791(7) 0.7033(7) 0.4882(5) 0.0683 Uani 1.0000 c
C64 0.3501(7) 0.6773(8) 0.5276(5) 0.0672 Uani 1.0000 c
C65 0.3989(6) 0.6053(7) 0.5016(4) 0.0510 Uani 1.0000 c
C66 0.3768(5) 0.5606(5) 0.4365(4) 0.0412 Uani 1.0000 c
C70 0.1605(4) 0.3146(4) 0.1957(3) 0.0264 Uani 1.0000 c
C71 0.0894(4) 0.2728(5) 0.1504(4) 0.0307 Uani 1.0000 c
C72 0.0744(5) 0.1764(5) 0.1504(4) 0.0356 Uani 1.0000 c
C73 0.0120(5) 0.1384(6) 0.1035(4) 0.0423 Uani 1.0000 c
C74 -0.0361(5) 0.1944(6) 0.0574(4) 0.0453 Uani 1.0000 c
C75 -0.0253(5) 0.2897(6) 0.0601(4) 0.0430 Uani 1.0000 c
C76 0.0369(4) 0.3283(5) 0.1057(4) 0.0376 Uani 1.0000 c
C80 0.2002(4) 0.2732(4) 0.2581(3) 0.0293 Uani 1.0000 c
C81 0.1720(5) 0.1896(5) 0.3000(3) 0.0342 Uani 1.0000 c
C82 0.0914(5) 0.1911(6) 0.3315(4) 0.0446 Uani 1.0000 c
C83 0.0628(7) 0.1142(8) 0.3723(5) 0.0637 Uani 1.0000 c
C84 0.1143(8) 0.0382(8) 0.3811(5) 0.0752 Uani 1.0000 c
C85 0.1931(8) 0.0350(6) 0.3496(5) 0.0637 Uani 1.0000 c
C86 0.2227(6) 0.1102(6) 0.3100(4) 0.0476 Uani 1.0000 c
C101 0.5029(6) 0.3247(8) 0.1087(6) 0.0701 Uani 1.0000 c
C201 0.4321(6) 0.1206(7) 0.1467(5) 0.0623 Uani 1.0000 c
C301 0.2507(6) 0.1041(5) 0.0862(5) 0.0511 Uani 1.0000 c
C401 0.2007(5) 0.2963(6) 0.0047(4) 0.0456 Uani 1.0000 c
C501 0.3571(6) 0.4272(6) 0.0140(4) 0.0544 Uani 1.0000 c
H521 0.3549 0.7174 0.2533 0.0547 Uiso 1.0000 h
H531 0.3287 0.8759 0.2263 0.0723 Uiso 1.0000 h
H541 0.1904 0.9296 0.2024 0.0697 Uiso 1.0000 h
H551 0.0755 0.8231 0.2078 0.0836 Uiso 1.0000 h
H561 0.0998 0.6625 0.2297 0.0677 Uiso 1.0000 h
H621 0.2061 0.6803 0.3928 0.0643 Uiso 1.0000 h
H631 0.2426 0.7545 0.5075 0.0820 Uiso 1.0000 h
H641 0.3663 0.7102 0.5747 0.0806 Uiso 1.0000 h
H651 0.4506 0.5855 0.5300 0.0612 Uiso 1.0000 h
H661 0.4126 0.5082 0.4184 0.0494 Uiso 1.0000 h
H721 0.1085 0.1349 0.1839 0.0426 Uiso 1.0000 h
H731 0.0021 0.0698 0.1036 0.0508 Uiso 1.0000 h
H741 -0.0785 0.1663 0.0222 0.0543 Uiso 1.0000 h
H751 -0.0624 0.3309 0.0290 0.0514 Uiso 1.0000 h
H761 0.0442 0.3973 0.1066 0.0451 Uiso 1.0000 h
H821 0.0542 0.2467 0.3248 0.0536 Uiso 1.0000 h
H831 0.0053 0.1150 0.3949 0.0764 Uiso 1.0000 h
H841 0.0942 -0.0160 0.4109 0.0901 Uiso 1.0000 h
H851 0.2290 -0.0218 0.3554 0.0760 Uiso 1.0000 h
H861 0.2807 0.1082 0.2882 0.0570 Uiso 1.0000 h
H1011 0.5362 0.3036 0.0649 0.0841 Uiso 1.0000 h
H1012 0.5043 0.3940 0.1117 0.0841 Uiso 1.0000 h
H1013 0.5281 0.2978 0.1553 0.0841 Uiso 1.0000 h
H2011 0.4589 0.0873 0.1042 0.0749 Uiso 1.0000 h
H2012 0.4771 0.1431 0.1819 0.0749 Uiso 1.0000 h
H2013 0.3934 0.0772 0.1733 0.0749 Uiso 1.0000 h
H3011 0.2660 0.0707 0.0394 0.0614 Uiso 1.0000 h
H3012 0.2665 0.0649 0.1301 0.0614 Uiso 1.0000 h
H3013 0.1884 0.1163 0.0862 0.0614 Uiso 1.0000 h
H4011 0.2114 0.2714 -0.0462 0.0547 Uiso 1.0000 h
H4012 0.1901 0.3647 0.0017 0.0547 Uiso 1.0000 h
H4013 0.1500 0.2648 0.0260 0.0547 Uiso 1.0000 h
H5011 0.3795 0.4105 -0.0360 0.0654 Uiso 1.0000 h
H5012 0.3975 0.4705 0.0396 0.0654 Uiso 1.0000 h
H5013 0.3008 0.4583 0.0079 0.0654 Uiso 1.0000 h

loop_
_atom_site_aniso_label
_atom_site_aniso_U_11
_atom_site_aniso_U_22
_atom_site_aniso_U_33
_atom_site_aniso_U_12
_atom_site_aniso_U_13
_atom_site_aniso_U_23
Ir1 0.02302(12) 0.03049(14) 0.02446(12) -0.00060(11) 0.00027(9) -0.00070(10)
Ir2 0.02365(13) 0.02540(13) 0.02196(12) 0.00110(10) -0.00268(9) 0.00010(10)
Ir3 0.02526(13) 0.02913(14) 0.01948(11) -0.00120(10) -0.00198(9) 0.00040(10)
W4 0.02557(13) 0.02782(14) 0.02114(12) 0.00385(11) -0.00190(9) -0.00045(11)
O11 0.036(3) 0.069(4) 0.076(4) 0.010(3) -0.022(3) -0.006(3)
O12 0.087(5) 0.063(4) 0.058(4) -0.020(4) 0.020(4) 0.017(3)
O21 0.077(4) 0.066(4) 0.035(3) 0.009(3) -0.010(3) 0.016(3)
O22 0.029(3) 0.066(4) 0.050(3) -0.001(3) 0.008(2) -0.004(3)
O31 0.038(3) 0.071(4) 0.033(3) 0.000(3) -0.014(2) 0.011(3)
O32 0.046(3) 0.085(5) 0.049(3) 0.021(3) 0.018(3) 0.010(3)
O41 0.068(4) 0.075(4) 0.044(3) 0.040(4) -0.018(3) 0.000(3)
C1 0.035(4) 0.064(5) 0.033(4) 0.011(4) 0.007(3) -0.010(4)
C2 0.045(4) 0.044(5) 0.039(4) 0.021(4) -0.001(3) -0.012(3)
C3 0.048(4) 0.037(4) 0.026(3) 0.010(3) 0.004(3) -0.003(3)
C4 0.041(4) 0.037(4) 0.028(3) 0.007(3) 0.001(3) -0.012(3)
C5 0.042(4) 0.048(4) 0.020(3) 0.001(3) 0.007(3) -0.008(3)
C11 0.040(4) 0.050(5) 0.049(4) -0.002(4) 0.005(4) -0.009(4)
C12 0.036(4) 0.041(5) 0.048(4) -0.003(3) 0.001(3) -0.004(4)
C21 0.042(4) 0.034(4) 0.038(4) 0.000(3) -0.002(3) -0.006(3)
C22 0.039(4) 0.031(4) 0.028(3) -0.001(3) -0.011(3) -0.001(3)
C31 0.039(4) 0.043(4) 0.026(3) -0.001(3) 0.004(3) -0.004(3)
C32 0.035(4) 0.042(4) 0.039(4) 0.004(3) -0.010(3) 0.003(3)
C41 0.052(5) 0.040(4) 0.038(4) 0.011(4) 0.002(3) -0.013(3)
C50 0.033(4) 0.033(4) 0.029(3) 0.000(3) -0.006(3) -0.007(3)
C51 0.043(4) 0.031(4) 0.033(4) 0.001(3) 0.003(3) -0.003(3)
C52 0.033(4) 0.039(4) 0.065(5) -0.004(3) 0.002(4) -0.004(4)
C53 0.060(6) 0.035(5) 0.086(7) -0.016(4) 0.015(5) 0.000(4)
C54 0.056(6) 0.036(5) 0.082(7) 0.003(4) -0.001(5) 0.003(4)
C55 0.053(6) 0.035(5) 0.120(9) 0.015(4) -0.013(6) 0.002(5)
C56 0.033(4) 0.036(4) 0.100(7) -0.001(4) -0.008(4) 0.001(5)
C60 0.034(4) 0.036(4) 0.029(3) -0.003(3) 0.007(3) -0.003(3)
C61 0.034(4) 0.045(4) 0.032(4) -0.007(3) 0.003(3) -0.003(3)
C62 0.054(5) 0.067(6) 0.039(4) 0.004(4) 0.001(4) -0.023(4)
C63 0.081(7) 0.065(7) 0.058(6) 0.003(5) 0.009(5) -0.030(5)
C64 0.087(7) 0.082(7) 0.032(4) -0.031(6) 0.003(4) -0.016(5)
C65 0.054(5) 0.069(6) 0.031(4) -0.017(5) -0.009(3) -0.004(4)
C66 0.047(4) 0.040(4) 0.036(4) -0.007(3) -0.002(3) -0.001(3)
C70 0.037(4) 0.023(3) 0.019(3) 0.003(3) 0.001(2) -0.004(2)
C71 0.028(3) 0.034(4) 0.030(3) -0.003(3) -0.003(3) 0.002(3)
C72 0.043(4) 0.040(4) 0.024(3) 0.000(3) -0.005(3) -0.002(3)
C73 0.047(5) 0.039(4) 0.041(4) -0.006(4) -0.001(3) -0.003(3)
C74 0.039(4) 0.054(5) 0.043(4) -0.013(4) 0.002(3) -0.015(4)
C75 0.037(4) 0.052(5) 0.039(4) 0.005(4) -0.012(3) -0.009(4)
C76 0.036(4) 0.037(4) 0.040(4) 0.002(3) -0.006(3) -0.001(3)
C80 0.038(4) 0.025(3) 0.025(3) -0.004(3) -0.001(3) -0.003(3)
C81 0.047(4) 0.038(4) 0.017(3) -0.011(3) -0.006(3) 0.002(3)
C82 0.044(4) 0.050(5) 0.040(4) -0.016(4) -0.005(3) 0.008(4)
C83 0.069(6) 0.085(8) 0.037(4) -0.038(6) -0.007(4) 0.005(5)
C84 0.110(10) 0.066(7) 0.044(5) -0.054(7) -0.022(6) 0.014(5)
C85 0.112(9) 0.035(5) 0.043(5) -0.012(5) -0.030(5) 0.004(4)
C86 0.065(5) 0.042(5) 0.035(4) -0.002(4) -0.008(4) 0.007(4)
C101 0.041(5) 0.103(9) 0.067(6) -0.006(5) 0.010(4) -0.032(6)
C201 0.071(6) 0.062(6) 0.054(5) 0.033(5) 0.003(5) -0.004(5)
C301 0.075(6) 0.033(4) 0.045(4) 0.003(4) 0.009(4) -0.007(4)
C401 0.048(5) 0.058(5) 0.031(4) 0.011(4) -0.008(3) -0.008(3)
C501 0.079(7) 0.052(5) 0.033(4) -0.004(5) 0.011(4) 0.001(4)

loop_
_atom_type_symbol
_atom_type_scat_dispersion_real
_atom_type_scat_dispersion_imag
_atom_type_scat_source
'C   ' 0.0033 0.0016 International_Tables_Vol_IV_Table_2.2B
'H   ' 0.0000 0.0000 International_Tables_Vol_IV_Table_2.2B
'Ir  ' -2.0660 7.9900 International_Tables_Vol_IV_Table_2.2B
'O   ' 0.0106 0.0060 International_Tables_Vol_IV_Table_2.2B
'W   ' -1.4210 6.8720 International_Tables_Vol_IV_Table_2.2B

loop_
_geom_angle_atom_site_label_1
_geom_angle_atom_site_label_2
_geom_angle_atom_site_label_3
_geom_angle
_geom_angle_publ_flag
Ir2 Ir1 Ir3 58.063(9) no
Ir2 Ir1 W4 61.700(10) no
Ir3 Ir1 W4 63.240(10) no
Ir2 Ir1 C11 153.3(3) no
Ir3 Ir1 C11 98.9(3) no
W4 Ir1 C11 97.2(3) no
Ir2 Ir1 C12 108.1(2) no
Ir3 Ir1 C12 166.1(2) no
W4 Ir1 C12 113.6(2) no
C11 Ir1 C12 94.9(3) no
Ir2 Ir1 C50 49.87(17) no
Ir3 Ir1 C50 71.16(19) no
W4 Ir1 C50 110.36(17) no
C11 Ir1 C50 140.7(3) no
C12 Ir1 C50 98.9(3) no
Ir2 Ir1 C60 70.62(18) no
Ir3 Ir1 C60 51.29(19) no
W4 Ir1 C60 112.34(18) no
C11 Ir1 C60 107.0(3) no
C12 Ir1 C60 125.5(3) no
C50 Ir1 C60 37.0(2) no
Ir1 Ir2 Ir3 60.446(9) no
Ir1 Ir2 W4 59.856(9) no
Ir3 Ir2 W4 63.350(10) no
Ir1 Ir2 C21 101.3(2) no
Ir3 Ir2 C21 161.2(2) no
W4 Ir2 C21 105.0(2) no
Ir1 Ir2 C22 145.36(19) no
Ir3 Ir2 C22 96.67(19) no
W4 Ir2 C22 136.1(2) no
C21 Ir2 C22 101.6(3) no
Ir1 Ir2 C50 53.29(18) no
Ir3 Ir2 C50 74.01(19) no
W4 Ir2 C50 111.89(18) no
C21 Ir2 C50 99.1(3) no
C22 Ir2 C50 97.5(3) no
Ir1 Ir2 C70 108.72(17) no
Ir3 Ir2 C70 74.34(16) no
W4 Ir2 C70 51.19(17) no
C21 Ir2 C70 110.8(3) no
C22 Ir2 C70 86.8(3) no
C50 Ir2 C70 148.3(2) no
Ir1 Ir3 Ir2 61.491(9) no
Ir1 Ir3 W4 59.537(9) no
Ir2 Ir3 W4 61.459(9) no
Ir1 Ir3 C31 102.4(2) no
Ir2 Ir3 C31 163.1(2) no
W4 Ir3 C31 107.2(2) no
Ir1 Ir3 C32 142.8(2) no
Ir2 Ir3 C32 98.6(2) no
W4 Ir3 C32 141.3(2) no
C31 Ir3 C32 97.7(3) no
Ir1 Ir3 C60 53.33(17) no
Ir2 Ir3 C60 73.37(18) no
W4 Ir3 C60 110.72(17) no
C31 Ir3 C60 101.7(3) no
C32 Ir3 C60 92.2(3) no
Ir1 Ir3 C80 107.80(17) no
Ir2 Ir3 C80 74.07(17) no
W4 Ir3 C80 49.63(17) no
C31 Ir3 C80 108.9(3) no
C32 Ir3 C80 94.6(3) no
C60 Ir3 C80 147.4(3) no
Ir1 W4 Ir2 58.443(9) no
Ir1 W4 Ir3 57.225(9) no
Ir2 W4 Ir3 55.191(9) no
Ir1 W4 C1 95.7(2) no
Ir2 W4 C1 133.6(2) no
Ir3 W4 C1 144.22(19) no
Ir1 W4 C2 126.9(2) no
Ir2 W4 C2 158.86(18) no
Ir3 W4 C2 145.94(18) no
C1 W4 C2 34.6(3) no
Ir1 W4 C3 151.06(18) no
Ir2 W4 C3 130.06(17) no
Ir3 W4 C3 151.65(18) no
C1 W4 C3 57.8(3) no
C2 W4 C3 34.0(2) no
Ir1 W4 C4 124.18(19) no
Ir2 W4 C4 102.72(17) no
Ir3 W4 C4 155.30(17) no
C1 W4 C4 58.0(3) no
C2 W4 C4 56.6(2) no
Ir1 W4 C5 93.73(18) no
Ir2 W4 C5 103.12(18) no
Ir3 W4 C5 149.32(19) no
C1 W4 C5 35.6(3) no
C2 W4 C5 58.0(3) no
Ir1 W4 C41 91.0(2) no
Ir2 W4 C41 129.3(2) no
Ir3 W4 C41 74.5(2) no
C1 W4 C41 84.0(3) no
C2 W4 C41 71.7(3) no
Ir1 W4 C70 106.27(16) no
Ir2 W4 C70 50.04(16) no
Ir3 W4 C70 69.11(15) no
C1 W4 C70 146.3(2) no
C2 W4 C70 126.1(3) no
Ir1 W4 C80 105.95(16) no
Ir2 W4 C80 70.51(17) no
Ir3 W4 C80 50.05(16) no
C1 W4 C80 154.7(3) no
C2 W4 C80 120.2(3) no
C3 W4 C4 34.1(2) no
C3 W4 C5 58.3(3) no
C4 W4 C5 35.3(3) no
C3 W4 C41 96.9(3) no
C4 W4 C41 127.9(3) no
C5 W4 C41 119.6(3) no
C3 W4 C70 93.8(2) no
C4 W4 C70 88.4(2) no
C5 W4 C70 116.0(2) no
C41 W4 C70 120.0(3) no
C3 W4 C80 102.7(2) no
C4 W4 C80 116.1(2) no
C5 W4 C80 150.3(2) no
C41 W4 C80 82.8(3) no
C70 W4 C80 37.4(2) no
W4 C1 C2 74.4(4) no
W4 C1 C5 72.5(4) no
C2 C1 C5 107.9(7) no
W4 C1 C101 128.1(5) no
C2 C1 C101 126.1(8) no
C5 C1 C101 124.9(9) no
W4 C2 C1 71.0(4) no
W4 C2 C3 73.3(4) no
C1 C2 C3 109.3(7) no
W4 C2 C201 130.5(5) no
C1 C2 C201 127.1(8) no
C3 C2 C201 122.7(8) no
W4 C3 C2 72.6(4) no
W4 C3 C4 72.0(4) no
C2 C3 C4 107.5(7) no
W4 C3 C301 131.9(5) no
C2 C3 C301 123.5(7) no
C4 C3 C301 127.4(7) no
W4 C4 C3 73.9(4) no
W4 C4 C5 71.6(4) no
C3 C4 C5 109.6(6) no
W4 C4 C401 129.3(5) no
C3 C4 C401 126.9(7) no
C5 C4 C401 122.6(7) no
W4 C5 C1 71.8(4) no
W4 C5 C4 73.1(4) no
C1 C5 C4 105.7(7) no
W4 C5 C501 132.2(5) no
C1 C5 C501 127.3(8) no
C4 C5 C501 125.1(7) no
Ir1 C11 O11 176.5(8) no
Ir1 C12 O12 176.9(7) no
Ir2 C21 O21 174.8(7) no
Ir2 C22 O22 175.4(6) no
Ir3 C31 O31 176.2(7) no
Ir3 C32 O32 175.9(7) no
W4 C41 O41 177.0(6) no
Ir1 C50 Ir2 76.8(2) no
Ir1 C50 C51 127.4(5) no
Ir2 C50 C51 124.6(5) no
Ir1 C50 C60 71.2(4) no
Ir2 C50 C60 107.1(5) no
C51 C50 C60 127.0(6) no
C50 C51 C52 122.7(7) no
C50 C51 C56 119.9(7) no
C52 C51 C56 117.4(7) no
C51 C52 C53 121.0(8) no
C51 C52 H521 119.5 no
C53 C52 H521 119.5 no
C52 C53 C54 121.2(8) no
C52 C53 H531 119.4 no
C54 C53 H531 119.4 no
C53 C54 C55 118.6(8) no
C53 C54 H541 120.7 no
C55 C54 H541 120.7 no
C54 C55 C56 121.2(9) no
C54 C55 H551 119.4 no
C56 C55 H551 119.4 no
C51 C56 C55 120.5(8) no
C51 C56 H561 119.8 no
C55 C56 H561 119.8 no
Ir1 C60 Ir3 75.4(2) no
Ir1 C60 C50 71.8(4) no
Ir3 C60 C50 105.5(5) no
Ir1 C60 C61 131.5(5) no
Ir3 C60 C61 124.0(5) no
C50 C60 C61 128.0(7) no
C60 C61 C62 119.6(7) no
C60 C61 C66 121.9(7) no
C62 C61 C66 118.5(7) no
C61 C62 C63 119.9(9) no
C61 C62 H621 120.0 no
C63 C62 H621 120.0 no
C62 C63 C64 120.9(9) no
C62 C63 H631 119.6 no
C64 C63 H631 119.6 no
C63 C64 C65 119.1(8) no
C63 C64 H641 120.4 no
C65 C64 H641 120.5 no
C64 C65 C66 120.3(8) no
C64 C65 H651 119.8 no
C66 C65 H651 119.8 no
C61 C66 C65 121.3(8) no
C61 C66 H661 119.4 no
C65 C66 H661 119.4 no
Ir2 C70 W4 78.8(2) no
Ir2 C70 C71 124.3(4) no
W4 C70 C71 132.8(4) no
Ir2 C70 C80 106.6(4) no
W4 C70 C80 70.4(4) no
C71 C70 C80 125.7(6) no
C70 C71 C72 121.2(6) no
C70 C71 C76 121.1(6) no
C72 C71 C76 117.7(6) no
C71 C72 C73 120.1(7) no
C71 C72 H721 119.9 no
C73 C72 H721 119.9 no
C72 C73 C74 120.8(7) no
C72 C73 H731 119.6 no
C74 C73 H731 119.6 no
C73 C74 C75 119.5(7) no
C73 C74 H741 120.3 no
C75 C74 H741 120.3 no
C74 C75 C76 120.3(7) no
C74 C75 H751 119.8 no
C76 C75 H751 119.8 no
C71 C76 C75 121.4(7) no
C71 C76 H761 119.3 no
C75 C76 H761 119.3 no
Ir3 C80 W4 80.3(2) no
Ir3 C80 C70 104.9(4) no
W4 C80 C70 72.2(4) no
Ir3 C80 C81 118.1(4) no
W4 C80 C81 140.3(5) no
C70 C80 C81 127.6(6) no
C80 C81 C82 118.1(7) no
C80 C81 C86 123.2(7) no
C82 C81 C86 118.7(7) no
C81 C82 C83 119.9(9) no
C81 C82 H821 120.0 no
C83 C82 H821 120.0 no
C82 C83 C84 119.6(9) no
C82 C83 H831 120.2 no
C84 C83 H831 120.2 no
C83 C84 C85 121.2(9) no
C83 C84 H841 119.4 no
C85 C84 H841 119.4 no
C84 C85 C86 120.1(10) no
C84 C85 H851 120.0 no
C86 C85 H851 120.0 no
C81 C86 C85 120.4(9) no
C81 C86 H861 119.8 no
C85 C86 H861 119.8 no
C1 C101 H1011 109.5 no
C1 C101 H1012 109.5 no
H1011 C101 H1012 109.5 no
C1 C101 H1013 109.5 no
H1011 C101 H1013 109.5 no
H1012 C101 H1013 109.5 no
C2 C201 H2011 109.5 no
C2 C201 H2012 109.5 no
H2011 C201 H2012 109.5 no
C2 C201 H2013 109.5 no
H2011 C201 H2013 109.5 no
H2012 C201 H2013 109.5 no
C3 C301 H3011 109.5 no
C3 C301 H3012 109.4 no
H3011 C301 H3012 109.5 no
C3 C301 H3013 109.5 no
H3011 C301 H3013 109.5 no
H3012 C301 H3013 109.5 no
C4 C401 H4011 109.5 no
C4 C401 H4012 109.5 no
H4011 C401 H4012 109.5 no
C4 C401 H4013 109.5 no
H4011 C401 H4013 109.5 no
H4012 C401 H4013 109.5 no
C5 C501 H5011 109.5 no
C5 C501 H5012 109.5 no
H5011 C501 H5012 109.5 no
C5 C501 H5013 109.5 no
H5011 C501 H5013 109.5 no
H5012 C501 H5013 109.5 no

loop_
_geom_bond_atom_site_label_1
_geom_bond_atom_site_label_2
_geom_bond_distance
_geom_bond_publ_flag
Ir1 Ir2 2.6928(4) yes
Ir1 Ir3 2.6657(4) yes
Ir1 W4 2.7328(4) yes
Ir1 C11 1.862(8) no
Ir1 C12 1.875(8) no
Ir1 C50 2.217(7) yes
Ir1 C60 2.210(6) yes
Ir2 Ir3 2.6006(3) yes
Ir2 W4 2.7825(4) yes
Ir2 C21 1.917(8) no
Ir2 C22 1.917(7) no
Ir2 C50 2.114(7) yes
Ir2 C70 2.175(6) yes
Ir3 W4 2.8309(4) yes
Ir3 C31 1.925(7) no
Ir3 C32 1.890(8) no
Ir3 C60 2.150(7) yes
Ir3 C80 2.202(6) yes
W4 C1 2.352(7) no
W4 C2 2.397(7) no
W4 C3 2.405(7) no
W4 C4 2.381(6) no
W4 C5 2.362(6) no
W4 C41 1.979(8) no
W4 C70 2.211(7) yes
W4 C80 2.188(7) yes
O11 C11 1.157(9) no
O12 C12 1.143(9) no
O21 C21 1.135(9) no
O22 C22 1.142(8) no
O31 C31 1.135(8) no
O32 C32 1.153(9) no
O41 C41 1.160(9) no
C1 C2 1.413(12) no
C1 C5 1.442(11) no
C1 C101 1.505(11) no
C2 C3 1.410(10) no
C2 C201 1.522(11) no
C3 C4 1.400(10) no
C3 C301 1.505(11) no
C4 C5 1.440(10) no
C4 C401 1.510(10) no
C5 C501 1.489(11) no
C50 C51 1.490(10) no
C50 C60 1.403(9) yes
C51 C52 1.390(10) no
C51 C56 1.382(11) no
C52 C53 1.384(11) no
C52 H521 1.000 no
C53 C54 1.351(12) no
C53 H531 1.000 no
C54 C55 1.377(13) no
C54 H541 1.000 no
C55 C56 1.388(12) no
C55 H551 1.000 no
C56 H561 1.000 no
C60 C61 1.490(10) no
C61 C62 1.387(11) no
C61 C66 1.380(10) no
C62 C63 1.392(12) no
C62 H621 1.000 no
C63 C64 1.371(14) no
C63 H631 1.000 no
C64 C65 1.377(14) no
C64 H641 1.000 no
C65 C66 1.380(10) no
C65 H651 1.000 no
C66 H661 1.000 no
C70 C71 1.504(9) no
C70 C80 1.411(9) yes
C71 C72 1.410(10) no
C71 C76 1.398(9) no
C72 C73 1.400(10) no
C72 H721 1.000 no
C73 C74 1.378(11) no
C73 H731 1.000 no
C74 C75 1.383(11) no
C74 H741 1.000 no
C75 C76 1.390(10) no
C75 H751 1.000 no
C76 H761 1.000 no
C80 C81 1.491(9) no
C81 C82 1.399(11) no
C81 C86 1.405(11) no
C82 C83 1.406(12) no
C82 H821 1.000 no
C83 C84 1.371(16) no
C83 H831 1.000 no
C84 C85 1.374(15) no
C84 H841 1.000 no
C85 C86 1.382(12) no
C85 H851 1.000 no
C86 H861 1.000 no
C101 H1011 1.000 no
C101 H1012 1.000 no
C101 H1013 1.000 no
C201 H2011 1.000 no
C201 H2012 1.000 no
C201 H2013 1.000 no
C301 H3011 1.000 no
C301 H3012 1.000 no
C301 H3013 1.000 no
C401 H4011 1.000 no
C401 H4012 1.000 no
C401 H4013 1.000 no
C501 H5011 1.000 no
C501 H5012 1.000 no
C501 H5013 1.000 no

loop_
_geom_torsion_atom_site_label_1
_geom_torsion_atom_site_label_2
_geom_torsion_atom_site_label_3
_geom_torsion_atom_site_label_4
_geom_torsion
_geom_torsion_publ_flag
Ir1 Ir2 Ir3 W4 -68.820(10) no
Ir1 Ir2 Ir3 C31 -18.5(7) no
Ir1 Ir2 Ir3 C32 146.5(2) no
Ir1 Ir2 Ir3 C60 56.8(2) no
Ir1 Ir2 Ir3 C80 -121.1(2) no
Ir1 Ir2 W4 Ir3 69.710(10) no
Ir1 Ir2 W4 C1 -64.9(3) no
Ir1 Ir2 W4 C2 -111.4(5) no
Ir1 Ir2 W4 C3 -145.6(2) no
Ir1 Ir2 W4 C4 -122.5(2) no
Ir1 Ir2 W4 C5 -86.3(2) no
Ir1 Ir2 W4 C41 61.6(3) no
Ir1 Ir2 W4 C70 160.6(2) no
Ir1 Ir2 W4 C80 124.0(2) no
Ir1 Ir2 C50 C51 126.5(7) no
Ir1 Ir2 C50 C60 -65.3(4) no
Ir1 Ir2 C70 W4 -17.6(2) no
Ir1 Ir2 C70 C71 -152.2(5) no
Ir1 Ir2 C70 C80 47.8(4) no
Ir1 Ir3 Ir2 W4 68.820(10) no
Ir1 Ir3 Ir2 C21 14.2(7) no
Ir1 Ir3 Ir2 C22 -152.4(2) no
Ir1 Ir3 Ir2 C50 -56.5(2) no
Ir1 Ir3 Ir2 C70 122.8(2) no
Ir1 Ir3 W4 Ir2 -71.910(10) no
Ir1 Ir3 W4 C1 46.3(3) no
Ir1 Ir3 W4 C2 108.8(4) no
Ir1 Ir3 W4 C3 176.9(4) no
Ir1 Ir3 W4 C4 -101.5(4) no
Ir1 Ir3 W4 C5 -21.0(4) no
Ir1 Ir3 W4 C41 101.6(2) no
Ir1 Ir3 W4 C70 -127.0(2) no
Ir1 Ir3 W4 C80 -164.9(2) no
Ir1 Ir3 C60 C50 66.0(4) no
Ir1 Ir3 C60 C61 -130.5(6) no
Ir1 Ir3 C80 W4 13.6(2) no
Ir1 Ir3 C80 C70 -54.8(4) no
Ir1 Ir3 C80 C81 156.2(5) no
Ir1 W4 Ir2 Ir3 -69.710(10) no
Ir1 W4 Ir2 C21 94.5(2) no
Ir1 W4 Ir2 C22 -140.2(3) no
Ir1 W4 Ir2 C50 -12.0(2) no
Ir1 W4 Ir2 C70 -160.6(2) no
Ir1 W4 Ir3 Ir2 71.910(10) no
Ir1 W4 Ir3 C31 -94.6(2) no
Ir1 W4 Ir3 C32 138.0(4) no
Ir1 W4 Ir3 C60 15.6(2) no
Ir1 W4 Ir3 C80 164.9(2) no
Ir1 W4 C1 C2 156.6(4) no
Ir1 W4 C1 C5 -88.4(4) no
Ir1 W4 C1 C101 32.6(8) no
Ir1 W4 C2 C1 -29.6(5) no
Ir1 W4 C2 C3 -147.5(4) no
Ir1 W4 C2 C201 93.4(8) no
Ir1 W4 C3 C2 62.6(6) no
Ir1 W4 C3 C4 -53.0(6) no
Ir1 W4 C3 C301 -177.6(5) no
Ir1 W4 C4 C3 152.1(4) no
Ir1 W4 C4 C5 34.5(5) no
Ir1 W4 C4 C401 -83.0(7) no
Ir1 W4 C5 C1 94.6(4) no
Ir1 W4 C5 C4 -152.0(4) no
Ir1 W4 C5 C501 -29.6(7) no
Ir1 W4 C70 Ir2 17.1(2) no
Ir1 W4 C70 C71 143.9(5) no
Ir1 W4 C70 C80 -95.2(3) no
Ir1 W4 C80 Ir3 -13.2(2) no
Ir1 W4 C80 C70 96.0(3) no
Ir1 W4 C80 C81 -135.9(6) no
Ir1 C50 Ir2 Ir3 64.80(10) no
Ir1 C50 Ir2 W4 13.0(2) no
Ir1 C50 Ir2 C21 -97.3(3) no
Ir1 C50 Ir2 C22 159.6(2) no
Ir1 C50 Ir2 C70 63.6(5) no
Ir1 C50 C51 C52 -36.0(10) no
Ir1 C50 C51 C56 145.5(7) no
Ir1 C50 C60 Ir3 -68.5(3) no
Ir1 C50 C60 C61 128.9(7) no
Ir1 C60 Ir3 Ir2 -66.50(10) no
Ir1 C60 Ir3 W4 -16.7(2) no
Ir1 C60 Ir3 C31 96.8(3) no
Ir1 C60 Ir3 C32 -164.8(3) no
Ir1 C60 Ir3 C80 -62.9(5) no
Ir1 C60 C50 Ir2 69.1(3) no
Ir1 C60 C50 C51 -123.0(7) no
Ir1 C60 C61 C62 137.8(7) no
Ir1 C60 C61 C66 -45.0(10) no
Ir2 Ir1 Ir3 W4 71.860(10) no
Ir2 Ir1 Ir3 C31 174.6(2) no
Ir2 Ir1 Ir3 C32 -64.3(4) no
Ir2 Ir1 Ir3 C60 -89.9(2) no
Ir2 Ir1 Ir3 C80 59.8(2) no
Ir2 Ir1 W4 Ir3 -66.340(10) no
Ir2 Ir1 W4 C1 138.8(2) no
Ir2 Ir1 W4 C2 155.2(2) no
Ir2 Ir1 W4 C3 116.7(4) no
Ir2 Ir1 W4 C4 84.0(2) no
Ir2 Ir1 W4 C5 103.1(2) no
Ir2 Ir1 W4 C41 -137.1(2) no
Ir2 Ir1 W4 C70 -15.40(10) no
Ir2 Ir1 W4 C80 -54.3(2) no
Ir2 Ir1 C50 C51 -123.7(7) no
Ir2 Ir1 C50 C60 113.5(4) no
Ir2 Ir1 C60 Ir3 64.10(10) no
Ir2 Ir1 C60 C50 -48.0(4) no
Ir2 Ir1 C60 C61 -173.1(7) no
Ir2 Ir3 Ir1 W4 -71.860(10) no
Ir2 Ir3 Ir1 C11 -165.4(3) no
Ir2 Ir3 Ir1 C12 8.0(10) no
Ir2 Ir3 Ir1 C50 53.9(2) no
Ir2 Ir3 Ir1 C60 89.9(2) no
Ir2 Ir3 W4 C1 118.2(3) no
Ir2 Ir3 W4 C2 -179.3(4) no
Ir2 Ir3 W4 C3 -111.2(4) no
Ir2 Ir3 W4 C4 -29.6(4) no
Ir2 Ir3 W4 C5 50.9(4) no
Ir2 Ir3 W4 C41 173.5(2) no
Ir2 Ir3 W4 C70 -55.1(2) no
Ir2 Ir3 W4 C80 -93.0(2) no
Ir2 Ir3 C60 C50 -0.5(4) no
Ir2 Ir3 C60 C61 163.0(6) no
Ir2 Ir3 C80 W4 65.80(10) no
Ir2 Ir3 C80 C70 -2.6(4) no
Ir2 Ir3 C80 C81 -151.7(5) no
Ir2 W4 Ir1 Ir3 66.340(10) no
Ir2 W4 Ir1 C11 162.8(3) no
Ir2 W4 Ir1 C12 -98.7(3) no
Ir2 W4 Ir1 C50 11.3(2) no
Ir2 W4 Ir1 C60 51.0(2) no
Ir2 W4 Ir3 C31 -166.5(2) no
Ir2 W4 Ir3 C32 66.1(4) no
Ir2 W4 Ir3 C60 -56.4(2) no
Ir2 W4 Ir3 C80 93.0(2) no
Ir2 W4 C1 C2 -152.5(3) no
Ir2 W4 C1 C5 -37.6(5) no
Ir2 W4 C1 C101 83.4(8) no
Ir2 W4 C2 C1 67.7(7) no
Ir2 W4 C2 C3 -50.2(8) no
Ir2 W4 C2 C201 -169.2(5) no
Ir2 W4 C3 C2 158.8(4) no
Ir2 W4 C3 C4 43.1(5) no
Ir2 W4 C3 C301 -81.4(7) no
Ir2 W4 C4 C3 -147.5(4) no
Ir2 W4 C4 C5 94.8(4) no
Ir2 W4 C4 C401 -22.7(7) no
Ir2 W4 C5 C1 153.0(4) no
Ir2 W4 C5 C4 -93.6(4) no
Ir2 W4 C5 C501 28.8(8) no
Ir2 W4 C41 O41 -177.60(10) no
Ir2 W4 C70 C71 126.8(6) no
Ir2 W4 C70 C80 -112.3(4) no
Ir2 W4 C80 Ir3 -60.40(10) no
Ir2 W4 C80 C70 48.8(3) no
Ir2 W4 C80 C81 176.8(7) no
Ir2 C50 Ir1 Ir3 -63.70(10) no
Ir2 C50 Ir1 W4 -13.1(2) no
Ir2 C50 Ir1 C11 -144.6(4) no
Ir2 C50 Ir1 C12 106.3(3) no
Ir2 C50 Ir1 C60 -113.5(4) no
Ir2 C50 C51 C52 -136.2(7) no
Ir2 C50 C51 C56 45.0(10) no
Ir2 C50 C60 Ir3 0.6(5) no
Ir2 C50 C60 C61 -162.0(6) no
Ir2 C70 W4 Ir3 61.50(10) no
Ir2 C70 W4 C1 -111.5(4) no
Ir2 C70 W4 C2 -153.5(2) no
Ir2 C70 W4 C3 -141.8(2) no
Ir2 C70 W4 C4 -108.1(2) no
Ir2 C70 W4 C5 -85.5(2) no
Ir2 C70 W4 C41 118.0(3) no
Ir2 C70 W4 C80 112.3(4) no
Ir2 C70 C71 C72 -177.8(5) no
Ir2 C70 C71 C76 3.4(9) no
Ir2 C70 C80 Ir3 3.2(4) no
Ir2 C70 C80 W4 -71.2(3) no
Ir2 C70 C80 C81 148.2(5) no
Ir3 Ir1 Ir2 W4 -74.510(10) no
Ir3 Ir1 Ir2 C21 -175.4(2) no
Ir3 Ir1 Ir2 C22 54.1(4) no
Ir3 Ir1 Ir2 C50 91.6(2) no
Ir3 Ir1 Ir2 C70 -58.7(2) no
Ir3 Ir1 W4 C1 -154.8(2) no
Ir3 Ir1 W4 C2 -138.5(2) no
Ir3 Ir1 W4 C3 -176.9(4) no
Ir3 Ir1 W4 C4 150.3(2) no
Ir3 Ir1 W4 C5 169.5(2) no
Ir3 Ir1 W4 C41 -70.8(2) no
Ir3 Ir1 W4 C70 51.00(10) no
Ir3 Ir1 W4 C80 12.0(2) no
Ir3 Ir1 C50 C51 172.6(6) no
Ir3 Ir1 C50 C60 49.8(4) no
Ir3 Ir1 C60 C50 -112.1(4) no
Ir3 Ir1 C60 C61 122.8(7) no
Ir3 Ir2 Ir1 W4 74.510(10) no
Ir3 Ir2 Ir1 C11 33.6(6) no
Ir3 Ir2 Ir1 C12 -177.9(3) no
Ir3 Ir2 Ir1 C50 -91.6(2) no
Ir3 Ir2 Ir1 C60 -55.8(2) no
Ir3 Ir2 W4 C1 -134.6(3) no
Ir3 Ir2 W4 C2 178.8(5) no
Ir3 Ir2 W4 C3 144.7(2) no
Ir3 Ir2 W4 C4 167.8(2) no
Ir3 Ir2 W4 C5 -156.0(2) no
Ir3 Ir2 W4 C41 -8.1(3) no
Ir3 Ir2 W4 C70 90.9(2) no
Ir3 Ir2 W4 C80 54.3(2) no
Ir3 Ir2 C50 C51 -168.8(6) no
Ir3 Ir2 C50 C60 -0.5(4) no
Ir3 Ir2 C70 W4 -68.10(10) no
Ir3 Ir2 C70 C71 157.3(5) no
Ir3 Ir2 C70 C80 -2.7(4) no
Ir3 W4 Ir1 C11 96.4(3) no
Ir3 W4 Ir1 C12 -165.0(3) no
Ir3 W4 Ir1 C50 -55.0(2) no
Ir3 W4 Ir1 C60 -15.3(2) no
Ir3 W4 Ir2 C21 164.3(2) no
Ir3 W4 Ir2 C22 -70.5(3) no
Ir3 W4 Ir2 C50 57.7(2) no
Ir3 W4 Ir2 C70 -90.9(2) no
Ir3 W4 C1 C2 118.9(4) no
Ir3 W4 C1 C5 -126.1(4) no
Ir3 W4 C1 C101 -5.0(10) no
Ir3 W4 C2 C1 -114.0(4) no
Ir3 W4 C2 C3 128.1(4) no
Ir3 W4 C2 C201 9.0(10) no
Ir3 W4 C3 C2 -111.9(5) no
Ir3 W4 C3 C4 132.4(4) no
Ir3 W4 C3 C301 8.0(10) no
Ir3 W4 C4 C3 -123.0(5) no
Ir3 W4 C4 C5 119.4(5) no
Ir3 W4 C4 C401 2.0(10) no
Ir3 W4 C5 C1 112.1(5) no
Ir3 W4 C5 C4 -134.5(4) no
Ir3 W4 C5 C501 -12.0(10) no
Ir3 W4 C70 C71 -171.7(6) no
Ir3 W4 C70 C80 -50.8(3) no
Ir3 W4 C80 C70 109.2(4) no
Ir3 W4 C80 C81 -122.7(7) no
Ir3 C60 Ir1 W4 17.6(2) no
Ir3 C60 Ir1 C11 -87.9(3) no
Ir3 C60 Ir1 C12 163.0(3) no
Ir3 C60 Ir1 C50 112.1(4) no
Ir3 C60 C50 C51 168.5(6) no
Ir3 C60 C61 C62 -121.3(7) no
Ir3 C60 C61 C66 56.1(9) no
Ir3 C80 W4 C1 134.8(5) no
Ir3 C80 W4 C2 139.7(2) no
Ir3 C80 W4 C3 171.2(2) no
Ir3 C80 W4 C4 -155.4(2) no
Ir3 C80 W4 C5 -142.8(4) no
Ir3 C80 W4 C41 75.8(3) no
Ir3 C80 W4 C70 -109.2(4) no
Ir3 C80 C70 W4 74.4(3) no
Ir3 C80 C70 C71 -156.4(5) no
Ir3 C80 C81 C82 83.0(7) no
Ir3 C80 C81 C86 -96.2(7) no
W4 Ir1 Ir2 C21 -100.9(2) no
W4 Ir1 Ir2 C22 128.6(4) no
W4 Ir1 Ir2 C50 166.1(2) no
W4 Ir1 Ir2 C70 15.8(2) no
W4 Ir1 Ir3 C31 102.7(2) no
W4 Ir1 Ir3 C32 -136.2(4) no
W4 Ir1 Ir3 C60 -161.8(2) no
W4 Ir1 Ir3 C80 -12.0(2) no
W4 Ir1 C50 C51 -136.8(6) no
W4 Ir1 C50 C60 100.5(4) no
W4 Ir1 C60 C50 -94.5(4) no
W4 Ir1 C60 C61 140.3(6) no
W4 Ir2 Ir1 C11 -40.9(6) no
W4 Ir2 Ir1 C12 107.6(3) no
W4 Ir2 Ir1 C50 -166.1(2) no
W4 Ir2 Ir1 C60 -130.3(2) no
W4 Ir2 Ir3 C31 50.3(7) no
W4 Ir2 Ir3 C32 -144.6(2) no
W4 Ir2 Ir3 C60 125.7(2) no
W4 Ir2 Ir3 C80 -52.3(2) no
W4 Ir2 C50 C51 139.4(5) no
W4 Ir2 C50 C60 -52.3(5) no
W4 Ir2 C70 C71 -134.6(6) no
W4 Ir2 C70 C80 65.5(4) no
W4 Ir3 Ir1 C11 -93.5(3) no
W4 Ir3 Ir1 C12 80.0(10) no
W4 Ir3 Ir1 C50 125.7(2) no
W4 Ir3 Ir1 C60 161.8(2) no
W4 Ir3 Ir2 C21 -54.6(7) no
W4 Ir3 Ir2 C22 138.8(2) no
W4 Ir3 Ir2 C50 -125.3(2) no
W4 Ir3 Ir2 C70 54.0(2) no
W4 Ir3 C60 C50 49.3(5) no
W4 Ir3 C60 C61 -147.3(5) no
W4 Ir3 C80 C70 -68.5(4) no
W4 Ir3 C80 C81 142.5(6) no
W4 C1 C2 C3 63.8(5) no
W4 C1 C2 C201 -126.9(8) no
W4 C1 C5 C4 -65.9(5) no
W4 C1 C5 C501 129.7(7) no
W4 C2 C1 C5 -65.3(5) no
W4 C2 C1 C101 126.2(8) no
W4 C2 C3 C4 64.0(5) no
W4 C2 C3 C301 -129.1(7) no
W4 C3 C2 C1 -62.3(5) no
W4 C3 C2 C201 127.8(7) no
W4 C3 C4 C5 63.1(5) no
W4 C3 C4 C401 -127.4(8) no
W4 C4 C3 C2 -64.4(5) no
W4 C4 C3 C301 129.4(8) no
W4 C4 C5 C1 65.0(4) no
W4 C4 C5 C501 -130.1(7) no
W4 C5 C1 C2 66.6(5) no
W4 C5 C1 C101 -124.7(8) no
W4 C5 C4 C3 -64.6(5) no
W4 C5 C4 C401 125.3(7) no
W4 C70 Ir2 C21 92.8(3) no
W4 C70 Ir2 C22 -166.0(2) no
W4 C70 Ir2 C50 -66.9(5) no
W4 C70 C71 C72 74.2(8) no
W4 C70 C71 C76 -104.5(7) no
W4 C70 C80 C81 -140.6(6) no
W4 C80 Ir3 C31 -96.8(3) no
W4 C80 Ir3 C32 163.5(3) no
W4 C80 Ir3 C60 62.2(5) no
W4 C80 C70 C71 129.2(6) no
W4 C80 C81 C82 -166.9(5) no
W4 C80 C81 C86 14.0(10) no
O11 C11 Ir1 C12 -174.40(10) no
O11 C11 Ir1 C50 75.10(10) no
O11 C11 Ir1 C60 56.10(10) no
O12 C12 Ir1 C11 -82.40(10) no
O12 C12 Ir1 C50 60.70(10) no
O12 C12 Ir1 C60 32.50(10) no
O21 C21 Ir2 C22 82(8) no
O21 C21 Ir2 C50 -17(8) no
O21 C21 Ir2 C70 173(8) no
O22 C22 Ir2 C21 142(8) no
O22 C22 Ir2 C50 -117(8) no
O22 C22 Ir2 C70 31(8) no
O31 C31 Ir3 C32 -121(10) no
O31 C31 Ir3 C60 -27(10) no
O31 C31 Ir3 C80 142(10) no
O32 C32 Ir3 C31 138(9) no
O32 C32 Ir3 C60 36(9) no
O32 C32 Ir3 C80 -112(9) no
O41 C41 W4 C1 -33.40(10) no
O41 C41 W4 C2 -0.30(10) no
O41 C41 W4 C3 23.00(10) no
O41 C41 W4 C4 7.40(10) no
O41 C41 W4 C5 -34.20(10) no
O41 C41 W4 C70 121.50(10) no
O41 C41 W4 C80 125.00(10) no
C1 W4 Ir1 C11 -58.4(3) no
C1 W4 Ir1 C12 40.2(3) no
C1 W4 Ir1 C50 150.1(3) no
C1 W4 Ir1 C60 -170.1(3) no
C1 W4 Ir2 C21 29.7(4) no
C1 W4 Ir2 C22 154.9(4) no
C1 W4 Ir2 C50 -76.9(3) no
C1 W4 Ir2 C70 134.5(3) no
C1 W4 Ir3 C31 -48.2(4) no
C1 W4 Ir3 C32 -175.7(5) no
C1 W4 Ir3 C60 61.9(4) no
C1 W4 Ir3 C80 -148.8(4) no
C1 W4 C2 C3 -117.9(6) no
C1 W4 C2 C201 123.0(9) no
C1 W4 C3 C2 36.4(4) no
C1 W4 C3 C4 -79.3(5) no
C1 W4 C3 C301 156.2(8) no
C1 W4 C4 C3 78.6(5) no
C1 W4 C4 C5 -39.1(4) no
C1 W4 C4 C401 -156.6(8) no
C1 W4 C5 C4 113.4(6) no
C1 W4 C5 C501 -124.2(9) no
C1 W4 C70 C71 15.3(8) no
C1 W4 C70 C80 136.2(5) no
C1 W4 C80 C70 -116.0(6) no
C1 W4 C80 C81 12.0(10) no
C1 C2 W4 C3 117.9(6) no
C1 C2 W4 C4 80.7(5) no
C1 C2 W4 C5 38.5(4) no
C1 C2 W4 C41 -106.6(5) no
C1 C2 W4 C70 139.2(4) no
C1 C2 W4 C80 -176.3(4) no
C1 C2 C3 C4 1.8(9) no
C1 C2 C3 C301 168.6(7) no
C1 C5 W4 C2 -37.4(4) no
C1 C5 W4 C3 -77.7(5) no
C1 C5 W4 C4 -113.4(6) no
C1 C5 W4 C41 1.3(6) no
C1 C5 W4 C70 -155.3(4) no
C1 C5 W4 C80 -133.3(5) no
C1 C5 C4 C3 0.3(8) no
C1 C5 C4 C401 -169.7(7) no
C2 W4 Ir1 C11 -42.1(4) no
C2 W4 Ir1 C12 56.5(3) no
C2 W4 Ir1 C50 166.5(3) no
C2 W4 Ir1 C60 -153.8(3) no
C2 W4 Ir2 C21 -16.9(6) no
C2 W4 Ir2 C22 108.3(6) no
C2 W4 Ir2 C50 -123.4(6) no
C2 W4 Ir2 C70 87.9(6) no
C2 W4 Ir3 C31 14.3(4) no
C2 W4 Ir3 C32 -113.2(5) no
C2 W4 Ir3 C60 124.4(4) no
C2 W4 Ir3 C80 -86.3(4) no
C2 W4 C1 C5 114.9(6) no
C2 W4 C1 C101 -124.0(10) no
C2 W4 C3 C4 -115.6(7) no
C2 W4 C3 C301 119.8(9) no
C2 W4 C4 C3 37.2(5) no
C2 W4 C4 C5 -80.4(5) no
C2 W4 C4 C401 162.0(8) no
C2 W4 C5 C4 76.0(5) no
C2 W4 C5 C501 -161.6(9) no
C2 W4 C70 C71 -26.8(7) no
C2 W4 C70 C80 94.2(4) no
C2 W4 C80 C70 -111.1(4) no
C2 W4 C80 C81 17.0(7) no
C2 C1 W4 C3 -35.8(4) no
C2 C1 W4 C4 -76.3(5) no
C2 C1 W4 C5 -114.9(6) no
C2 C1 W4 C41 66.2(5) no
C2 C1 W4 C70 -72.3(6) no
C2 C1 W4 C80 7.5(8) no
C2 C1 C5 C4 0.7(8) no
C2 C1 C5 C501 -163.7(7) no
C2 C3 W4 C4 115.6(7) no
C2 C3 W4 C5 78.7(5) no
C2 C3 W4 C41 -42.1(5) no
C2 C3 W4 C70 -162.9(4) no
C2 C3 W4 C80 -126.2(4) no
C2 C3 C4 C5 -1.3(8) no
C2 C3 C4 C401 168.2(7) no
C3 W4 Ir1 C11 -80.5(5) no
C3 W4 Ir1 C12 18.1(5) no
C3 W4 Ir1 C50 128.0(4) no
C3 W4 Ir1 C60 167.8(4) no
C3 W4 Ir2 C21 -51.1(3) no
C3 W4 Ir2 C22 74.2(4) no
C3 W4 Ir2 C50 -157.6(3) no
C3 W4 Ir2 C70 53.8(3) no
C3 W4 Ir3 C31 82.3(4) no
C3 W4 Ir3 C32 -45.1(5) no
C3 W4 Ir3 C60 -167.6(4) no
C3 W4 Ir3 C80 -18.2(4) no
C3 W4 C1 C5 79.1(5) no
C3 W4 C1 C101 -159.9(9) no
C3 W4 C2 C201 -119.0(10) no
C3 W4 C4 C5 -117.7(7) no
C3 W4 C4 C401 124.8(9) no
C3 W4 C5 C4 35.7(4) no
C3 W4 C5 C501 158.1(9) no
C3 W4 C70 C71 -15.0(6) no
C3 W4 C70 C80 105.9(4) no
C3 W4 C80 C70 -79.5(4) no
C3 W4 C80 C81 48.5(7) no
C3 C2 W4 C4 -37.2(4) no
C3 C2 W4 C5 -79.4(5) no
C3 C2 W4 C41 135.5(5) no
C3 C2 W4 C70 21.3(5) no
C3 C2 W4 C80 65.8(5) no
C3 C2 C1 C5 -1.5(8) no
C3 C2 C1 C101 -170.0(8) no
C3 C4 W4 C5 117.7(7) no
C3 C4 W4 C41 28.5(6) no
C3 C4 W4 C70 -99.2(5) no
C3 C4 W4 C80 -73.2(5) no
C3 C4 C5 C501 165.2(7) no
C4 W4 Ir1 C11 -113.2(4) no
C4 W4 Ir1 C12 -14.7(4) no
C4 W4 Ir1 C50 95.3(3) no
C4 W4 Ir1 C60 135.1(3) no
C4 W4 Ir2 C21 -27.9(3) no
C4 W4 Ir2 C22 97.3(4) no
C4 W4 Ir2 C50 -134.5(3) no
C4 W4 Ir2 C70 76.9(3) no
C4 W4 Ir3 C31 163.9(5) no
C4 W4 Ir3 C32 36.5(5) no
C4 W4 Ir3 C60 -86.0(5) no
C4 W4 Ir3 C80 63.4(5) no
C4 W4 C1 C5 38.7(4) no
C4 W4 C1 C101 159.7(9) no
C4 W4 C2 C201 -156.3(9) no
C4 W4 C3 C301 -124.6(9) no
C4 W4 C5 C501 122.4(9) no
C4 W4 C70 C71 18.6(6) no
C4 W4 C70 C80 139.5(4) no
C4 W4 C80 C70 -46.2(4) no
C4 W4 C80 C81 81.8(7) no
C4 C3 W4 C5 -37.0(4) no
C4 C3 W4 C41 -157.7(5) no
C4 C3 W4 C70 81.4(5) no
C4 C3 W4 C80 118.2(5) no
C4 C3 C2 C201 -168.2(7) no
C4 C5 W4 C41 114.7(5) no
C4 C5 W4 C70 -41.9(5) no
C4 C5 W4 C80 -19.9(7) no
C4 C5 C1 C101 169.4(8) no
C5 W4 Ir1 C11 -94.1(3) no
C5 W4 Ir1 C12 4.5(3) no
C5 W4 Ir1 C50 114.4(3) no
C5 W4 Ir1 C60 154.2(3) no
C5 W4 Ir2 C21 8.3(3) no
C5 W4 Ir2 C22 133.5(4) no
C5 W4 Ir2 C50 -98.3(3) no
C5 W4 Ir2 C70 113.1(3) no
C5 W4 Ir3 C31 -115.5(4) no
C5 W4 Ir3 C32 117.0(5) no
C5 W4 Ir3 C60 -5.4(4) no
C5 W4 Ir3 C80 143.9(4) no
C5 W4 C1 C101 121.0(10) no
C5 W4 C2 C201 161.5(9) no
C5 W4 C3 C301 -161.5(8) no
C5 W4 C4 C401 -117.5(8) no
C5 W4 C70 C71 41.3(6) no
C5 W4 C70 C80 162.2(3) no
C5 W4 C80 C70 -33.6(6) no
C5 W4 C80 C81 94.5(8) no
C5 C1 W4 C41 -178.8(5) no
C5 C1 W4 C70 42.6(7) no
C5 C1 W4 C80 122.4(6) no
C5 C1 C2 C201 167.8(7) no
C5 C4 W4 C41 -89.2(5) no
C5 C4 W4 C70 143.1(4) no
C5 C4 W4 C80 169.1(4) no
C5 C4 C3 C301 -167.5(7) no
C11 Ir1 Ir2 C21 -141.8(6) no
C11 Ir1 Ir2 C22 87.7(7) no
C11 Ir1 Ir2 C50 125.2(7) no
C11 Ir1 Ir2 C70 -25.0(6) no
C11 Ir1 Ir3 C31 9.2(4) no
C11 Ir1 Ir3 C32 130.3(5) no
C11 Ir1 Ir3 C60 104.7(4) no
C11 Ir1 Ir3 C80 -105.6(3) no
C11 Ir1 W4 C41 25.7(4) no
C11 Ir1 W4 C70 147.4(3) no
C11 Ir1 W4 C80 108.4(3) no
C11 Ir1 C50 C51 91.7(8) no
C11 Ir1 C50 C60 -31.0(7) no
C11 Ir1 C60 C50 160.0(4) no
C11 Ir1 C60 C61 34.9(7) no
C12 Ir1 Ir2 C21 6.7(3) no
C12 Ir1 Ir2 C22 -123.8(5) no
C12 Ir1 Ir2 C50 -86.4(4) no
C12 Ir1 Ir2 C70 123.4(3) no
C12 Ir1 Ir3 C31 -177.0(10) no
C12 Ir1 Ir3 C32 -56.0(10) no
C12 Ir1 Ir3 C60 -82.0(10) no
C12 Ir1 Ir3 C80 68.0(10) no
C12 Ir1 W4 C41 124.2(3) no
C12 Ir1 W4 C70 -114.0(3) no
C12 Ir1 W4 C80 -153.0(3) no
C12 Ir1 C50 C51 -17.5(7) no
C12 Ir1 C50 C60 -140.2(4) no
C12 Ir1 C60 C50 50.9(5) no
C12 Ir1 C60 C61 -74.2(7) no
C21 Ir2 Ir1 C50 93.0(3) no
C21 Ir2 Ir1 C60 128.8(3) no
C21 Ir2 Ir3 C31 -4.0(10) no
C21 Ir2 Ir3 C32 160.7(7) no
C21 Ir2 Ir3 C60 71.0(7) no
C21 Ir2 Ir3 C80 -106.9(7) no
C21 Ir2 W4 C41 156.1(4) no
C21 Ir2 W4 C70 -104.8(3) no
C21 Ir2 W4 C80 -141.4(3) no
C21 Ir2 C50 C51 29.1(6) no
C21 Ir2 C50 C60 -162.6(5) no
C21 Ir2 C70 C71 -41.7(6) no
C21 Ir2 C70 C80 158.3(4) no
C22 Ir2 Ir1 C50 -37.5(5) no
C22 Ir2 Ir1 C60 -1.7(4) no
C22 Ir2 Ir3 C31 -170.9(8) no
C22 Ir2 Ir3 C32 -5.8(3) no
C22 Ir2 Ir3 C60 -95.5(3) no
C22 Ir2 Ir3 C80 86.5(3) no
C22 Ir2 W4 C41 -78.7(4) no
C22 Ir2 W4 C70 20.4(4) no
C22 Ir2 W4 C80 -16.2(4) no
C22 Ir2 C50 C51 -73.9(6) no
C22 Ir2 C50 C60 94.3(5) no
C22 Ir2 C70 C71 59.4(5) no
C22 Ir2 C70 C80 -100.5(5) no
C31 Ir3 Ir1 C50 -131.5(3) no
C31 Ir3 Ir1 C60 -95.5(3) no
C31 Ir3 Ir2 C50 -75.0(8) no
C31 Ir3 Ir2 C70 104.4(8) no
C31 Ir3 W4 C41 7.0(3) no
C31 Ir3 W4 C70 138.4(3) no
C31 Ir3 W4 C80 100.5(3) no
C31 Ir3 C60 C50 162.8(5) no
C31 Ir3 C60 C61 -33.7(6) no
C31 Ir3 C80 C70 -165.2(4) no
C31 Ir3 C80 C81 45.7(6) no
C32 Ir3 Ir1 C50 -10.5(4) no
C32 Ir3 Ir1 C60 25.6(4) no
C32 Ir3 Ir2 C50 90.0(3) no
C32 Ir3 Ir2 C70 -90.6(3) no
C32 Ir3 W4 C41 -120.4(4) no
C32 Ir3 W4 C70 11.0(4) no
C32 Ir3 W4 C80 -26.9(4) no
C32 Ir3 C60 C50 -98.8(5) no
C32 Ir3 C60 C61 64.6(6) no
C32 Ir3 C80 C70 95.0(5) no
C32 Ir3 C80 C81 -54.0(5) no
C41 W4 Ir1 C50 -125.8(3) no
C41 W4 Ir1 C60 -86.0(3) no
C41 W4 Ir2 C50 49.6(4) no
C41 W4 Ir2 C70 -99.1(4) no
C41 W4 Ir3 C60 117.1(3) no
C41 W4 Ir3 C80 -93.5(3) no
C41 W4 C1 C101 -57.8(8) no
C41 W4 C2 C201 16.5(7) no
C41 W4 C3 C301 77.7(8) no
C41 W4 C4 C401 153.3(6) no
C41 W4 C5 C501 -122.9(8) no
C41 W4 C70 C71 -115.2(6) no
C41 W4 C70 C80 5.7(5) no
C41 W4 C80 C70 -175.0(4) no
C41 W4 C80 C81 -47.0(7) no
C50 Ir1 Ir2 C70 -150.2(3) no
C50 Ir1 Ir3 C60 -36.1(3) no
C50 Ir1 Ir3 C80 113.7(3) no
C50 Ir1 W4 C70 -4.1(2) no
C50 Ir1 W4 C80 -43.0(3) no
C50 Ir1 C60 C61 -125.2(9) no
C50 Ir2 Ir1 C60 35.8(3) no
C50 Ir2 Ir3 C60 0.3(3) no
C50 Ir2 Ir3 C80 -177.6(2) no
C50 Ir2 W4 C70 148.6(3) no
C50 Ir2 W4 C80 112.0(3) no
C50 Ir2 C70 C71 158.5(5) no
C50 Ir2 C70 C80 -1.5(7) no
C50 C51 C52 C53 -179.1(8) no
C50 C51 C56 C55 177.8(9) no
C50 C60 Ir3 C80 3.1(7) no
C50 C60 C61 C62 38.0(10) no
C50 C60 C61 C66 -144.2(7) no
C51 C50 Ir1 C60 122.7(8) no
C51 C50 Ir2 C70 -170.0(5) no
C51 C50 C60 C61 6.0(10) no
C51 C52 C53 C54 1(2) no
C51 C56 C55 C54 2(2) no
C52 C51 C50 C60 58.0(10) no
C52 C51 C56 C55 -1.0(10) no
C52 C53 C54 C55 0(2) no
C53 C52 C51 C56 .0(10) no
C53 C54 C55 C56 -2(2) no
C56 C51 C50 C60 -120.7(9) no
C60 Ir1 Ir2 C70 -114.5(2) no
C60 Ir1 Ir3 C80 149.8(3) no
C60 Ir1 W4 C70 35.7(2) no
C60 Ir1 W4 C80 -3.3(2) no
C60 Ir3 Ir2 C70 179.7(2) no
C60 Ir3 W4 C70 -111.5(2) no
C60 Ir3 W4 C80 -149.3(3) no
C60 Ir3 C80 C70 -6.3(7) no
C60 Ir3 C80 C81 -155.3(5) no
C60 C50 Ir2 C70 -1.7(8) no
C60 C61 C62 C63 176.7(8) no
C60 C61 C66 C65 -177.6(7) no
C61 C60 Ir3 C80 166.6(5) no
C61 C62 C63 C64 2(2) no
C61 C66 C65 C64 .0(10) no
C62 C61 C66 C65 .0(10) no
C62 C63 C64 C65 -2(2) no
C63 C62 C61 C66 -1.0(10) no
C63 C64 C65 C66 0(2) no
C70 Ir2 Ir3 C80 1.7(2) no
C70 Ir2 W4 C80 -36.6(2) no
C70 W4 Ir3 C80 37.9(3) no
C70 W4 C1 C101 163.6(7) no
C70 W4 C2 C201 -97.8(8) no
C70 W4 C3 C301 -43.1(7) no
C70 W4 C4 C401 25.6(7) no
C70 W4 C5 C501 80.5(8) no
C70 W4 C80 C81 128.1(8) no
C70 C71 C72 C73 -175.1(6) no
C70 C71 C76 C75 175.8(6) no
C70 C80 C81 C82 -58.1(9) no
C70 C80 C81 C86 122.7(8) no
C71 C70 W4 C80 -120.9(7) no
C71 C70 C80 C81 -11.0(10) no
C71 C72 C73 C74 -1.0(10) no
C71 C76 C75 C74 -1.0(10) no
C72 C71 C70 C80 -22.0(10) no
C72 C71 C76 C75 -3.0(10) no
C72 C73 C74 C75 -3.0(10) no
C73 C72 C71 C76 4.0(10) no
C73 C74 C75 C76 4.0(10) no
C76 C71 C70 C80 159.6(6) no
C80 W4 C1 C101 -116.6(8) no
C80 W4 C2 C201 -53.3(8) no
C80 W4 C3 C301 -6.4(8) no
C80 W4 C4 C401 51.6(7) no
C80 W4 C5 C501 102.4(8) no
C80 C81 C82 C83 -179.2(7) no
C80 C81 C86 C85 179.8(7) no
C81 C82 C83 C84 .0(10) no
C81 C86 C85 C84 -2.0(10) no
C82 C81 C86 C85 1.0(10) no
C82 C83 C84 C85 -1(2) no
C83 C82 C81 C86 .0(10) no
C83 C84 C85 C86 2(2) no
C101 C1 C2 C201 -1.0(10) no
C101 C1 C5 C501 5.0(10) no
C201 C2 C3 C301 -1.0(10) no
C301 C3 C4 C401 2.0(10) no
C401 C4 C5 C501 -5.0(10) no
C401 C4 C5 C501 -5.0(10) no
C401 C4 C5 C501 -5.0(10) no
